data_2236448
loop_
_publ_author_name
'Edgeley, David S.'
'Mart\'inez, R. Fernando'
'Jenkinson, Sarah F.'
'Nash, Robert J.'
'Fleet, George W. J.'
'Thompson, Amber L.'

_publ_section_title
;
 <i>N</i>-(2-Carboxyethyl)-2,5-dideoxy-2,5-imino-<small>D</small>-mannonic
 acid
 [(3<i>R</i>,4<i>R</i>,5<i>R</i>)-1-(2-carboxyethyl)-3,4-dihydroxy-5-hydroxymethyl-<small>L</small>-proline]
;
_journal_coeditor_code LH5524
_journal_issue 10
_journal_name_full 'Acta Crystallographica Section E'
_journal_page_first o2865
_journal_page_last o2866
_journal_paper_doi 10.1107/S1600536812037488
_journal_volume 68
_journal_year 2012
_chemical_formula_iupac 'C9 H15 N1 O7'
_chemical_formula_moiety 'C9 H15 N1 O7'
_chemical_formula_sum 'C9 H15 N O7'
_chemical_formula_weight 249.22
_chemical_name_common
;
(3<i>R</i>,4<i>R</i>,5<i>R</i>)-1-(2-carboxyethyl)-3,4-dihydroxy-5-
hydroxymethyl-<i>L</i>-proline
;
_chemical_name_systematic
;
<i>N</i>-(2-Carboxyethyl)-2,5-dideoxy-2,5-imino-<i>D</i>-mannonic acid
;
_space_group_IT_number 19
_symmetry_cell_setting orthorhombic
_symmetry_space_group_name_Hall 'P 2ac 2ab'
_symmetry_space_group_name_H-M 'P 21 21 21'
_atom_sites_solution_hydrogens difmap
_atom_sites_solution_primary other
_cell_angle_alpha 90
_cell_angle_beta 90
_cell_angle_gamma 90
_cell_formula_units_Z 4
_cell_length_a 8.52420(10)
_cell_length_b 8.57070(10)
_cell_length_c 14.3585(3)
_cell_measurement_reflns_used 1401
_cell_measurement_temperature 190
_cell_measurement_theta_max 27
_cell_measurement_theta_min 5
_cell_volume 1049.01(3)
_computing_cell_refinement 'DENZO/SCALEPACK (Otwinowski & Minor, 1997)'
_computing_data_collection 'COLLECT (Nonius, 2001)'
_computing_data_reduction 'DENZO/SCALEPACK (Otwinowski & Minor, 1997)'
_computing_molecular_graphics 'CAMERON (Watkin <i>et al.</i>, 1996)'
_computing_publication_material 'CRYSTALS (Betteridge <i>et al.</i>, 2003)'
_computing_structure_refinement 'CRYSTALS (Betteridge <i>et al.</i>, 2003)'
_computing_structure_solution 'Superflip (Palatinus & Chapuis, 2007)'
_diffrn_ambient_temperature 190
_diffrn_measured_fraction_theta_full 0.990
_diffrn_measured_fraction_theta_max 0.990
_diffrn_measurement_device Area
_diffrn_measurement_device_type 'Nonius KappaCCD'
_diffrn_measurement_method \w
_diffrn_radiation_monochromator graphite
_diffrn_radiation_type 'Mo K\a'
_diffrn_radiation_wavelength 0.71073
_diffrn_reflns_av_R_equivalents 0.009
_diffrn_reflns_limit_h_max 11
_diffrn_reflns_limit_h_min -11
_diffrn_reflns_limit_k_max 11
_diffrn_reflns_limit_k_min -11
_diffrn_reflns_limit_l_max 18
_diffrn_reflns_limit_l_min -18
_diffrn_reflns_number 18435
_diffrn_reflns_theta_full 27.467
_diffrn_reflns_theta_max 27.467
_diffrn_reflns_theta_min 5.326
_diffrn_standards_number 0
_exptl_absorpt_coefficient_mu 0.137
_exptl_absorpt_correction_T_max 0.99
_exptl_absorpt_correction_T_min 0.93
_exptl_absorpt_correction_type multi-scan
_exptl_absorpt_process_details '(DENZO/SCALEPACK; Otwinowski & Minor, 1997)'
_exptl_crystal_colour colourless
_exptl_crystal_density_diffrn 1.578
_exptl_crystal_density_method 'not measured'
_exptl_crystal_description plate
_exptl_crystal_F_000 528
_exptl_crystal_size_max 0.320
_exptl_crystal_size_mid 0.300
_exptl_crystal_size_min 0.110
_refine_diff_density_max 0.21
_refine_diff_density_min -0.14
_refine_ls_extinction_coef 19E1(2)
_refine_ls_extinction_method 'Larson (1970), Equation 22'
_refine_ls_goodness_of_fit_ref 0.9311
_refine_ls_hydrogen_treatment constr
_refine_ls_matrix_type full
_refine_ls_number_parameters 155
_refine_ls_number_reflns 1385
_refine_ls_number_restraints 0
_refine_ls_R_factor_all 0.0259
_refine_ls_R_factor_gt 0.0242
_refine_ls_shift/su_max 0.0004353
_refine_ls_shift/su_mean 0.0000465
_refine_ls_structure_factor_coef Fsqd
_refine_ls_weighting_details
;
 Method, part 1, Chebychev polynomial, (Watkin, 1994; Prince, 1982)
 [weight] = 1.0/[A~0~*T~0~(x)+A~1~*T~1~(x) ... +A~n-1~]*T~n-1~(x)]
 where A~i~ are the Chebychev coefficients listed below and x= Fcalc/Fmax
 Method = Robust Weighting (Prince, 1982)
 W = [weight] * [1-(deltaF/6*sigmaF)^2^]^2^
 A~i~ are:
 24.6 39.9 23.9 10.2 2.48
;
_refine_ls_weighting_scheme calc
_refine_ls_wR_factor_all 0.0615
_refine_ls_wR_factor_gt 0.0589
_refine_ls_wR_factor_ref 0.0615
_reflns_number_gt 1321
_reflns_number_total 1385
_reflns_threshold_expression I>2\s(I)
_cod_data_source_file lh5524.cif
_cod_data_source_block I
_cod_depositor_comments
;
The following automatic conversions were performed:

'_atom_sites_solution_primary' value 'Other' changed to 'other'
according to /home/saulius/struct/CIF-dictionaries/cif_core.dic
dictionary named 'cif_core.dic' version 2.4.2 from 2011-04-26.

Automatic conversion script
Id: cif_fix_values 1891 2012-01-12 08:04:46Z andrius 
;
_cod_original_formula_sum 'C9 H15 N1 O7'
_cod_database_code 2236448
_cod_database_fobs_code 2236448

loop_
_symmetry_equiv_pos_as_xyz
x,y,z
-x+1/2,-y,z+1/2
x+1/2,-y+1/2,-z
-x,y+1/2,-z+1/2

loop_
_atom_site_type_symbol
_atom_site_label
_atom_site_fract_x
_atom_site_fract_y
_atom_site_fract_z
_atom_site_U_iso_or_equiv
_atom_site_adp_type
_atom_site_occupancy
O O1 0.25779(14) 0.79237(13) 0.78008(7) 0.0203 Uani 1.0000
C C2 0.21884(17) 0.76687(17) 0.68515(10) 0.0156 Uani 1.0000
C C3 0.34616(17) 0.82784(16) 0.61866(10) 0.0153 Uani 1.0000
O O4 0.27181(12) 0.86546(13) 0.53261(7) 0.0199 Uani 1.0000
C C5 0.45582(16) 0.68918(15) 0.60409(9) 0.0148 Uani 1.0000
N N6 0.33646(14) 0.56002(13) 0.59290(8) 0.0141 Uani 1.0000
C C7 0.21204(16) 0.58889(17) 0.66539(10) 0.0144 Uani 1.0000
C C8 0.05081(18) 0.54093(16) 0.62872(10) 0.0155 Uani 1.0000
O O9 0.03760(13) 0.51412(12) 0.54371(7) 0.0196 Uani 1.0000
O O10 -0.05866(13) 0.53953(13) 0.68791(7) 0.0205 Uani 1.0000
C C11 0.39382(17) 0.39407(16) 0.59147(11) 0.0168 Uani 1.0000
C C12 0.51896(18) 0.36273(17) 0.51838(9) 0.0177 Uani 1.0000
C C13 0.48212(17) 0.41891(17) 0.42111(10) 0.0178 Uani 1.0000
O O14 0.57147(14) 0.35134(13) 0.35801(7) 0.0218 Uani 1.0000
O O15 0.38504(14) 0.51908(13) 0.40387(7) 0.0241 Uani 1.0000
C C16 0.56756(17) 0.66168(17) 0.68540(11) 0.0191 Uani 1.0000
O O17 0.66018(13) 0.79709(15) 0.69892(8) 0.0252 Uani 1.0000
H H21 0.1206 0.8129 0.6680 0.0190 Uiso 1.0000
H H31 0.3983 0.9179 0.6450 0.0177 Uiso 1.0000
H H51 0.5150 0.6992 0.5452 0.0178 Uiso 1.0000
H H71 0.2358 0.5326 0.7211 0.0155 Uiso 1.0000
H H111 0.3007 0.3304 0.5802 0.0199 Uiso 1.0000
H H112 0.4377 0.3698 0.6517 0.0210 Uiso 1.0000
H H121 0.5390 0.2510 0.5152 0.0211 Uiso 1.0000
H H122 0.6181 0.4132 0.5352 0.0221 Uiso 1.0000
H H162 0.6327 0.5676 0.6725 0.0238 Uiso 1.0000
H H161 0.5065 0.6450 0.7429 0.0230 Uiso 1.0000
H H171 0.7288 0.8063 0.6573 0.0384 Uiso 1.0000
H H141 0.5503 0.3854 0.3035 0.0342 Uiso 1.0000
H H11 0.1995 0.8611 0.8000 0.0308 Uiso 1.0000
H H41 0.3391 0.9087 0.5016 0.0308 Uiso 1.0000
H H61 0.2882 0.5748 0.5379 0.0220 Uiso 1.0000

loop_
_atom_site_aniso_label
_atom_site_aniso_U_11
_atom_site_aniso_U_22
_atom_site_aniso_U_33
_atom_site_aniso_U_12
_atom_site_aniso_U_13
_atom_site_aniso_U_23
O1 0.0242(5) 0.0209(5) 0.0158(5) 0.0028(5) 0.0009(4) -0.0050(4)
C2 0.0150(6) 0.0164(6) 0.0153(6) 0.0016(5) 0.0004(5) -0.0010(5)
C3 0.0158(6) 0.0143(6) 0.0158(6) 0.0003(5) -0.0004(5) 0.0005(5)
O4 0.0173(5) 0.0230(5) 0.0195(5) 0.0015(4) 0.0003(4) 0.0065(4)
C5 0.0133(6) 0.0146(6) 0.0166(6) -0.0001(5) 0.0012(5) -0.0005(5)
N6 0.0134(5) 0.0142(5) 0.0148(5) 0.0008(4) 0.0011(5) -0.0004(4)
C7 0.0144(6) 0.0148(6) 0.0140(6) 0.0014(5) 0.0020(5) 0.0002(5)
C8 0.0161(6) 0.0137(6) 0.0167(6) -0.0004(5) -0.0008(5) 0.0016(5)
O9 0.0196(5) 0.0233(5) 0.0160(5) 0.0003(5) -0.0016(4) -0.0015(4)
O10 0.0154(5) 0.0266(5) 0.0196(5) -0.0028(4) 0.0036(4) -0.0011(4)
C11 0.0202(7) 0.0124(6) 0.0179(6) 0.0024(5) 0.0038(6) 0.0012(5)
C12 0.0198(7) 0.0157(6) 0.0176(6) 0.0034(6) 0.0020(6) -0.0005(5)
C13 0.0184(6) 0.0176(6) 0.0174(6) -0.0005(6) 0.0013(6) -0.0020(5)
O14 0.0257(6) 0.0246(5) 0.0151(5) 0.0056(5) 0.0016(4) -0.0016(4)
O15 0.0254(5) 0.0277(6) 0.0191(5) 0.0085(5) -0.0010(5) 0.0005(4)
C16 0.0168(6) 0.0195(7) 0.0209(7) 0.0018(6) -0.0022(6) -0.0029(6)
O17 0.0189(5) 0.0334(6) 0.0232(5) -0.0089(5) 0.0013(5) -0.0051(5)

loop_
_atom_type_symbol
_atom_type_scat_Cromer_Mann_a1
_atom_type_scat_Cromer_Mann_a2
_atom_type_scat_Cromer_Mann_a3
_atom_type_scat_Cromer_Mann_a4
_atom_type_scat_Cromer_Mann_b1
_atom_type_scat_Cromer_Mann_b2
_atom_type_scat_Cromer_Mann_b3
_atom_type_scat_Cromer_Mann_b4
_atom_type_scat_Cromer_Mann_c
_atom_type_scat_dispersion_real
_atom_type_scat_dispersion_imag
_atom_type_scat_source
C 2.3100 1.0200 1.5886 0.8650 20.8439 10.2075 0.5687 51.6512 0.2156 0.0033 0.0016 'International Tables Vol C 4.2.6.8 and 6.1.1.4'
H 0.4930 0.3229 0.1402 0.0408 10.5109 26.1257 3.1424 57.7998 0.0030 0.0000 0.0000 'International Tables Vol C 4.2.6.8 and 6.1.1.4'
N 12.2126 3.1322 2.0125 1.1663 0.0057 9.8933 28.9975 0.5826 -11.5290 0.0061 0.0033 'International Tables Vol C 4.2.6.8 and 6.1.1.4'
O 3.0485 2.2868 1.5463 0.8670 13.2771 5.7011 0.3239 32.9089 0.2508 0.0106 0.0060 'International Tables Vol C 4.2.6.8 and 6.1.1.4'

loop_
_geom_angle_atom_site_label_1
_geom_angle_atom_site_label_2
_geom_angle_atom_site_label_3
_geom_angle
_geom_angle_publ_flag
C2 O1 H11 107.6 no
O1 C2 C3 112.26(12) no
O1 C2 C7 109.60(12) no
C3 C2 C7 104.29(11) no
O1 C2 H21 112.8 no
C3 C2 H21 108.5 no
C7 C2 H21 109.0 no
C2 C3 O4 107.53(11) no
C2 C3 C5 104.65(11) no
O4 C3 C5 109.24(11) no
C2 C3 H31 110.6 no
O4 C3 H31 111.2 no
C5 C3 H31 113.2 no
C3 O4 H41 105.3 no
C3 C5 N6 99.93(10) no
C3 C5 C16 113.45(11) no
N6 C5 C16 112.86(11) no
C3 C5 H51 111.2 no
N6 C5 H51 108.4 no
C16 C5 H51 110.5 no
C5 N6 C7 106.26(10) no
C5 N6 C11 118.36(11) no
C7 N6 C11 113.18(11) no
C5 N6 H61 107.3 no
C7 N6 H61 105.2 no
C11 N6 H61 105.7 no
C2 C7 N6 105.15(11) no
C2 C7 C8 111.15(12) no
N6 C7 C8 110.54(11) no
C2 C7 H71 109.5 no
N6 C7 H71 110.3 no
C8 C7 H71 110.1 no
C7 C8 O9 117.91(13) no
C7 C8 O10 115.82(12) no
O9 C8 O10 126.19(15) no
N6 C11 C12 113.87(12) no
N6 C11 H111 105.5 no
C12 C11 H111 110.9 no
N6 C11 H112 108.5 no
C12 C11 H112 108.0 no
H111 C11 H112 110.1 no
C11 C12 C13 115.85(12) no
C11 C12 H121 109.2 no
C13 C12 H121 107.9 no
C11 C12 H122 111.0 no
C13 C12 H122 105.4 no
H121 C12 H122 107.1 no
C12 C13 O14 112.05(12) no
C12 C13 O15 123.65(13) no
O14 C13 O15 124.25(14) no
C13 O14 H141 111.0 no
C5 C16 O17 109.05(12) no
C5 C16 H162 109.3 no
O17 C16 H162 112.2 no
C5 C16 H161 109.5 no
O17 C16 H161 107.4 no
H162 C16 H161 109.4 no
C16 O17 H171 111.5 no

loop_
_geom_bond_atom_site_label_1
_geom_bond_atom_site_label_2
_geom_bond_distance
_geom_bond_publ_flag
O1 C2 1.4198(17) no
O1 H11 0.822 no
C2 C3 1.537(2) no
C2 C7 1.553(2) no
C2 H21 0.958 no
C3 O4 1.4257(16) no
C3 C5 1.5263(19) no
C3 H31 0.968 no
O4 H41 0.815 no
C5 N6 1.5121(17) no
C5 C16 1.525(2) no
C5 H51 0.989 no
N6 C7 1.5064(17) no
N6 C11 1.5041(17) no
N6 H61 0.900 no
C7 C8 1.528(2) no
C7 H71 0.956 no
C8 O9 1.2471(17) no
C8 O10 1.2622(18) no
C11 C12 1.5204(19) no
C11 H111 0.976 no
C11 H112 0.965 no
C12 C13 1.5103(19) no
C12 H121 0.974 no
C12 H122 0.980 no
C13 O14 1.3177(18) no
C13 O15 1.2178(19) no
O14 H141 0.855 no
C16 O17 1.4171(18) no
C16 H162 0.997 no
C16 H161 0.987 no
O17 H171 0.840 no

loop_
_geom_hbond_atom_site_label_D
_geom_hbond_atom_site_label_H
_geom_hbond_atom_site_label_A
_geom_hbond_site_symmetry_A
_geom_hbond_distance_DH
_geom_hbond_distance_HA
_geom_hbond_distance_DA
_geom_hbond_angle_DHA
_geom_hbond_publ_flag
C5 H51 O4 3_566 0.989 2.520 3.366(2) 143.43(4) no
C7 H71 O17 4_646 0.956 2.486 3.352(2) 150.66(4) no
C11 H112 O17 4_646 0.965 2.384 3.156(2) 136.61(4) no
C12 H121 O9 3_556 0.974 2.425 3.354(2) 159.55(4) no
C12 H122 O4 3_566 0.980 2.502 3.257(2) 133.71(4) no
C16 H161 O1 . 0.987 2.525 3.174(2) 123.19 no
O17 H171 O15 3_566 0.840 2.188 2.887(2) 140.69(4) yes
O14 H141 O10 2_564 0.855 1.781 2.618(2) 165.53(5) yes
O1 H11 O10 4_556 0.822 1.952 2.753(2) 164.63(4) yes
O4 H41 O9 3_566 0.815 1.930 2.720(2) 163.14(4) yes
N6 H61 O15 . 0.900 2.147 2.768(2) 125.42 yes
